data_4506897
loop_
_publ_author_name
'Zhao, Tingting'
'Jing, Xuemin'
'Wang, Jing'
'Wang, Dongmei'
'Li, Guanghua'
'Huo, Qisheng'
'Liu, Yunling'

_publ_section_title
;
 Assembly of Two 3D Porous Metal--Organic Frameworks Based on
 1,2,3-Triazole-4,5-dicarboxylate Exhibiting Novel Coordination Modes
;
_journal_issue 11
_journal_name_full 'Crystal Growth &amp; Design'
_journal_page_first 5456
_journal_paper_doi 10.1021/cg301041n
_journal_volume 12
_journal_year 2012
_chemical_formula_moiety 'C12 H11 Cu4 N9 O17'
_chemical_formula_sum 'C12 H11 Cu4 N9 O17'
_chemical_formula_weight 807.46
_chemical_melting_point ?
_chemical_name_systematic
; 
 ? 
;
_space_group_IT_number 223
_symmetry_cell_setting cubic
_symmetry_space_group_name_Hall '-P 4n 2 3'
_symmetry_space_group_name_H-M 'P m -3 n'
_atom_sites_solution_primary direct
_atom_sites_solution_secondary difmap
_audit_creation_method SHELXL-97
_cell_angle_alpha 90.00
_cell_angle_beta 90.00
_cell_angle_gamma 90.00
_cell_formula_units_Z 8
_cell_length_a 22.5557(3)
_cell_length_b 22.5557(3)
_cell_length_c 22.5557(3)
_cell_measurement_reflns_used 2505
_cell_measurement_temperature 296(2)
_cell_measurement_theta_max 28.38
_cell_measurement_theta_min 1.81
_cell_volume 11475.4(3)
_computing_cell_refinement 'Bruker SMART'
_computing_data_collection 'Bruker SMART'
_computing_data_reduction 'Bruker SAINT'
_computing_molecular_graphics SHELXP-97
_computing_publication_material SHELXTL
_computing_structure_refinement 'SHELXL-97 (Sheldrick, 1997)'
_computing_structure_solution 'SHELXS-97 (Sheldrick, 1990)'
_diffrn_ambient_temperature 296(2)
_diffrn_detector_area_resol_mean 9.00cm
_diffrn_measured_fraction_theta_full 0.965
_diffrn_measured_fraction_theta_max 0.965
_diffrn_measurement_device_type 'CCD area detector'
_diffrn_measurement_method 'phi and omega scans'
_diffrn_radiation_monochromator graphite
_diffrn_radiation_source 'fine-focus sealed tube'
_diffrn_radiation_type MoK\a
_diffrn_radiation_wavelength 0.71073
_diffrn_reflns_av_R_equivalents 0.1005
_diffrn_reflns_av_sigmaI/netI 0.0330
_diffrn_reflns_limit_h_max 22
_diffrn_reflns_limit_h_min -29
_diffrn_reflns_limit_k_max 29
_diffrn_reflns_limit_k_min -30
_diffrn_reflns_limit_l_max 21
_diffrn_reflns_limit_l_min -30
_diffrn_reflns_number 65583
_diffrn_reflns_theta_full 28.38
_diffrn_reflns_theta_max 28.38
_diffrn_reflns_theta_min 1.81
_diffrn_standards_decay_% none
_diffrn_standards_interval_count none
_diffrn_standards_interval_time none
_diffrn_standards_number none
_exptl_absorpt_coefficient_mu 1.505
_exptl_absorpt_correction_T_max 0.8018
_exptl_absorpt_correction_T_min 0.7417
_exptl_absorpt_correction_type empirical
_exptl_absorpt_process_details SADABS
_exptl_crystal_colour blue
_exptl_crystal_density_diffrn 0.935
_exptl_crystal_density_meas ?
_exptl_crystal_density_method 'not measured'
_exptl_crystal_description block
_exptl_crystal_F_000 3184
_exptl_crystal_size_max 0.20
_exptl_crystal_size_mid 0.17
_exptl_crystal_size_min 0.14
_refine_diff_density_max 0.543
_refine_diff_density_min -0.298
_refine_diff_density_rms 0.075
_refine_ls_extinction_coef 0.00160(19)
_refine_ls_extinction_expression Fc^*^=kFc[1+0.001xFc^2^\l^3^/sin(2\q)]^-1/4^
_refine_ls_extinction_method SHELXL
_refine_ls_goodness_of_fit_ref 1.107
_refine_ls_matrix_type full
_refine_ls_number_parameters 104
_refine_ls_number_reflns 2505
_refine_ls_number_restraints 42
_refine_ls_restrained_S_all 1.106
_refine_ls_R_factor_all 0.1257
_refine_ls_R_factor_gt 0.0647
_refine_ls_shift/su_max 0.000
_refine_ls_shift/su_mean 0.000
_refine_ls_structure_factor_coef Fsqd
_refine_ls_weighting_details 'calc w=1/[\s^2^(Fo^2^)+(0.0750P)^2^+15.2546P] where P=(Fo^2^+2Fc^2^)/3'
_refine_ls_weighting_scheme calc
_refine_ls_wR_factor_gt 0.1567
_refine_ls_wR_factor_ref 0.2060
_reflns_number_gt 1256
_reflns_number_total 2505
_reflns_threshold_expression >2sigma(I)
_cod_data_source_file cg301041n_si_001.cif
_cod_data_source_block 2
_cod_depositor_comments
;
The following automatic conversions were performed:

'_chemical_melting_point' value 'not measured' was changed to '?' -
the value is undefined or not given.

'_symmetry_cell_setting' value
'Cubic' changed to 'cubic' according to
/home/saulius/struct/CIF-dictionaries/cif_core.dic dictionary named
'cif_core.dic' version 2.4.2 from 2011-04-26.

Automatic conversion script
Id: cif_fix_values 1891 2012-01-12 08:04:46Z andrius 

The following automatic conversions were performed:

'_exptl_crystal_density_meas' value 'none' was changed to '?' - the
value is perceived as not measured.

Automatic conversion script
Id: cif_fix_values 3008 2015-01-20 13:52:24Z robertas 
;
_cod_original_sg_symbol_H-M Pm-3n
_cod_database_code 4506897

loop_
_symmetry_equiv_pos_as_xyz
'x, y, z'
'-x, -y, z'
'-x, y, -z'
'x, -y, -z'
'z, x, y'
'z, -x, -y'
'-z, -x, y'
'-z, x, -y'
'y, z, x'
'-y, z, -x'
'y, -z, -x'
'-y, -z, x'
'y+1/2, x+1/2, -z+1/2'
'-y+1/2, -x+1/2, -z+1/2'
'y+1/2, -x+1/2, z+1/2'
'-y+1/2, x+1/2, z+1/2'
'x+1/2, z+1/2, -y+1/2'
'-x+1/2, z+1/2, y+1/2'
'-x+1/2, -z+1/2, -y+1/2'
'x+1/2, -z+1/2, y+1/2'
'z+1/2, y+1/2, -x+1/2'
'z+1/2, -y+1/2, x+1/2'
'-z+1/2, y+1/2, x+1/2'
'-z+1/2, -y+1/2, -x+1/2'
'-x, -y, -z'
'x, y, -z'
'x, -y, z'
'-x, y, z'
'-z, -x, -y'
'-z, x, y'
'z, x, -y'
'z, -x, y'
'-y, -z, -x'
'y, -z, x'
'-y, z, x'
'y, z, -x'
'-y-1/2, -x-1/2, z-1/2'
'y-1/2, x-1/2, z-1/2'
'-y-1/2, x-1/2, -z-1/2'
'y-1/2, -x-1/2, -z-1/2'
'-x-1/2, -z-1/2, y-1/2'
'x-1/2, -z-1/2, -y-1/2'
'x-1/2, z-1/2, y-1/2'
'-x-1/2, z-1/2, -y-1/2'
'-z-1/2, -y-1/2, x-1/2'
'-z-1/2, y-1/2, -x-1/2'
'z-1/2, -y-1/2, -x-1/2'
'z-1/2, y-1/2, x-1/2'

loop_
_atom_site_label
_atom_site_type_symbol
_atom_site_fract_x
_atom_site_fract_y
_atom_site_fract_z
_atom_site_U_iso_or_equiv
_atom_site_adp_type
_atom_site_occupancy
_atom_site_symmetry_multiplicity
_atom_site_calc_flag
_atom_site_refinement_flags
_atom_site_disorder_group
Cu1 Cu 0.2636(6) 0.3126(7) 0.0000 0.087(3) Uani 0.50 2 d SP 1
Cu1' Cu 0.2420(6) 0.3120(7) 0.0000 0.086(3) Uani 0.50 2 d SP 2
Cu2 Cu 0.2500 0.2500 0.2500 0.0440(3) Uani 1 6 d S .
O1 O 0.25433(19) 0.25272(12) 0.06299(16) 0.0800(12) Uani 1 1 d . .
O2 O 0.25234(14) 0.24011(13) 0.15932(14) 0.0617(8) Uani 1 1 d . .
O3 O 0.3651(7) 0.3064(7) 0.0000 0.128(5) Uani 0.50 2 d SPU 1
O3' O 0.1406(8) 0.3037(8) 0.0000 0.146(6) Uani 0.50 2 d SPU 2
N1 N 0.2660(6) 0.3664(9) 0.0667(9) 0.069(4) Uani 0.50 1 d PU 1
N1' N 0.2379(6) 0.3648(8) 0.0677(8) 0.065(4) Uani 0.50 1 d PU 2
N2 N 0.2328(5) 0.4237(7) 0.0756(7) 0.076(4) Uani 0.50 1 d PU .
C1 C 0.2504(3) 0.33730(18) 0.11990(19) 0.0697(14) Uani 1 1 d . .
C2 C 0.2522(2) 0.27225(19) 0.1155(2) 0.0596(12) Uani 1 1 d . .
O1W O 0.1553(13) 0.5000 0.0000 0.143(9) Uani 0.50 4 d SP .
O2W O 0.3332(16) 0.1625(16) 0.0000 0.152(13) Uani 0.25 2 d SPU .
O3W O 0.1436(12) 0.1436(12) 0.1436(12) 0.175(13) Uani 0.25 3 d SPU .

loop_
_atom_site_aniso_label
_atom_site_aniso_U_11
_atom_site_aniso_U_22
_atom_site_aniso_U_33
_atom_site_aniso_U_23
_atom_site_aniso_U_13
_atom_site_aniso_U_12
Cu1 0.174(8) 0.0417(18) 0.0443(17) 0.000 0.000 -0.005(5)
Cu1' 0.175(8) 0.0365(18) 0.0462(17) 0.000 0.000 0.004(5)
Cu2 0.0440(3) 0.0440(3) 0.0440(3) 0.0068(3) 0.0068(3) 0.0068(3)
O1 0.144(4) 0.0391(15) 0.0574(19) 0.0049(13) 0.008(2) 0.0034(18)
O2 0.075(2) 0.0507(16) 0.0591(18) 0.0122(13) 0.0121(14) 0.0066(14)
O3 0.128(5) 0.128(5) 0.128(5) 0.000 0.000 -0.0004(10)
O3' 0.145(6) 0.146(6) 0.145(6) 0.000 0.000 0.0003(10)
N1 0.112(11) 0.049(6) 0.047(6) 0.007(4) 0.008(8) -0.011(9)
N1' 0.116(11) 0.035(5) 0.044(5) 0.000(4) 0.005(8) 0.000(8)
N2 0.136(13) 0.049(5) 0.042(5) 0.003(3) -0.008(8) 0.006(8)
C1 0.121(4) 0.044(2) 0.044(2) 0.0072(17) 0.001(3) 0.001(3)
C2 0.079(3) 0.043(2) 0.057(3) 0.0075(18) 0.003(2) 0.002(2)
O1W 0.17(2) 0.088(13) 0.17(2) 0.000 0.000 0.000
O2W 0.156(19) 0.152(19) 0.149(19) 0.000 0.000 0.047(16)
O3W 0.175(13) 0.175(13) 0.175(13) -0.014(10) -0.014(10) -0.014(10)

loop_
_atom_type_symbol
_atom_type_description
_atom_type_scat_dispersion_real
_atom_type_scat_dispersion_imag
_atom_type_scat_source
C C 0.0033 0.0016 'International Tables Vol C Tables 4.2.6.8 and 6.1.1.4'
H H 0.0000 0.0000 'International Tables Vol C Tables 4.2.6.8 and 6.1.1.4'
N N 0.0061 0.0033 'International Tables Vol C Tables 4.2.6.8 and 6.1.1.4'
O O 0.0106 0.0060 'International Tables Vol C Tables 4.2.6.8 and 6.1.1.4'
Cu Cu 0.3201 1.2651 'International Tables Vol C Tables 4.2.6.8 and 6.1.1.4'

loop_
_geom_angle_atom_site_label_1
_geom_angle_atom_site_label_2
_geom_angle_atom_site_label_3
_geom_angle
_geom_angle_site_symmetry_1
_geom_angle_site_symmetry_3
N1 Cu1 N1 102.2(14) . 26
N1 Cu1 O1 173.5(8) . 26
N1 Cu1 O1 82.6(6) 26 26
N1 Cu1 O1 82.6(6) . .
N1 Cu1 O1 173.5(8) 26 .
O1 Cu1 O1 92.2(7) 26 .
N1 Cu1 O3 90.6(7) . .
N1 Cu1 O3 90.6(7) 26 .
O1 Cu1 O3 93.7(6) 26 .
O1 Cu1 O3 93.7(6) . .
N1' Cu1' N1' 104.0(13) . 26
N1' Cu1' O1 172.4(9) . 26
N1' Cu1' O1 81.7(6) 26 26
N1' Cu1' O1 81.7(6) . .
N1' Cu1' O1 172.4(9) 26 .
O1 Cu1' O1 92.3(7) 26 .
N1' Cu1' O3' 90.2(7) . .
N1' Cu1' O3' 90.2(7) 26 .
O1 Cu1' O3' 94.9(6) 26 .
O1 Cu1' O3' 94.9(6) . .
O2 Cu2 O2 85.44(12) 5 9
O2 Cu2 O2 87.75(17) 5 19
O2 Cu2 O2 169.13(17) 9 19
O2 Cu2 O2 85.44(12) 5 .
O2 Cu2 O2 85.44(12) 9 .
O2 Cu2 O2 102.48(16) 19 .
O2 Cu2 O2 102.48(16) 5 14
O2 Cu2 O2 87.75(17) 9 14
O2 Cu2 O2 85.44(12) 19 14
O2 Cu2 O2 169.13(17) . 14
O2 Cu2 O2 169.13(17) 5 24
O2 Cu2 O2 102.48(16) 9 24
O2 Cu2 O2 85.44(12) 19 24
O2 Cu2 O2 87.75(17) . 24
O2 Cu2 O2 85.44(12) 14 24
C2 O1 Cu1' 115.7(4) . .
C2 O1 Cu1 116.1(4) . .
Cu1' O1 Cu1 14.2(7) . .
C2 O2 Cu2 137.5(3) . .
N2 N1 C1 108.9(15) 19 .
N2 N1 N2 30.9(11) 19 .
C1 N1 N2 99.3(12) . .
N2 N1 Cu1 138.3(16) 19 .
C1 N1 Cu1 111.3(12) . .
N2 N1 Cu1 128.9(14) . .
N2 N1' C1 110.6(14) . .
N2 N1' N2 30.8(10) . 19
C1 N1' N2 101.7(12) . 19
N2 N1' Cu1' 135.7(14) . .
C1 N1' Cu1' 113.1(11) . .
N2 N1' Cu1' 128.9(13) 19 .
N2 N2 N1 87(3) 19 19
N2 N2 N1' 86(3) 19 .
N1 N2 N1' 106.9(6) 19 .
N2 N2 N1 62(2) 19 .
N1 N2 N1 105.1(16) 19 .
N1' N2 N1 24.9(9) . .
N2 N2 N1' 63(2) 19 19
N1 N2 N1' 24.8(9) 19 19
N1' N2 N1' 102.0(15) . 19
N1 N2 N1' 90.7(7) . 19
N1' C1 C1 106.7(8) . 19
N1' C1 N1 26.4(8) . .
C1 C1 N1 106.0(9) 19 .
N1' C1 C2 113.7(8) . .
C1 C1 C2 138.9(2) 19 .
N1 C1 C2 113.5(9) . .
O2 C2 O1 123.3(4) . .
O2 C2 C1 122.3(4) . .
O1 C2 C1 114.3(4) . .

loop_
_geom_bond_atom_site_label_1
_geom_bond_atom_site_label_2
_geom_bond_distance
_geom_bond_site_symmetry_2
Cu1 N1 1.93(2) .
Cu1 N1 1.93(2) 26
Cu1 O1 1.971(12) 26
Cu1 O1 1.971(12) .
Cu1 O3 2.29(2) .
Cu1' N1' 1.94(2) .
Cu1' N1' 1.94(2) 26
Cu1' O1 1.971(11) 26
Cu1' O1 1.971(11) .
Cu1' O3' 2.29(2) .
Cu2 O2 2.058(3) 5
Cu2 O2 2.058(3) 9
Cu2 O2 2.058(3) 19
Cu2 O2 2.058(3) .
Cu2 O2 2.058(3) 14
Cu2 O2 2.058(3) 24
O1 C2 1.264(6) .
O2 C2 1.226(5) .
N1 N2 1.33(3) 19
N1 C1 1.41(2) .
N1 N2 1.51(3) .
N1' N2 1.35(2) .
N1' C1 1.36(2) .
N1' N2 1.51(2) 19
N2 N2 0.77(2) 19
N2 N1 1.33(3) 19
N2 N1' 1.51(2) 19
C1 C1 1.365(9) 19
C1 C2 1.471(6) .
